data_7118068
loop_
_publ_author_name
'Julio Fernandez-Cestau'
'Benoit Bertrand'
'Maria Blaya'
'Garth A. Jones'
'Thomas J. Penfold'
'Manfred Bochmann'

_publ_section_title
;
 Synthesis and luminescence modulation of pyrazine-based gold(III) pincer
 complexes
;
_journal_name_full Chem.Commun.
_journal_page_first 16629
_journal_paper_doi 10.1039/C5cc07523H
_journal_volume 51
_journal_year 2015
_chemical_formula_analytical 'C29 H33 Au N4'
_chemical_formula_sum 'C29 H33 Au N4'
_chemical_formula_weight 634.56
_chemical_properties_physical Light-sensitive
_space_group_IT_number 14
_symmetry_cell_setting monoclinic
_symmetry_Int_Tables_number 14
_symmetry_space_group_name_Hall '-P 2ybc'
_symmetry_space_group_name_H-M 'P 1 21/c 1'
_atom_sites_solution_hydrogens geom
_audit_conform_dict_location ftp://ftp.iucr.org/pub/cif_core.dic
_audit_conform_dict_name cif_core.dic
_audit_conform_dict_version 2.4.3
_audit_creation_date 2015-06-01T09:20:07-00:00
_audit_creation_method 'WinGX routine CIF_UPDATE'
_audit_update_record
;
2015-08-09 deposited with the CCDC.
2015-09-25 downloaded from the CCDC.
;
_cell_angle_alpha 90.0000(10)
_cell_angle_beta 94.619(2)
_cell_angle_gamma 90.0000(10)
_cell_formula_units_Z 4
_cell_length_a 10.4846(7)
_cell_length_b 21.4472(15)
_cell_length_c 11.2718(8)
_cell_measurement_reflns_used 31266
_cell_measurement_temperature 100(2)
_cell_measurement_theta_max 27.5
_cell_measurement_theta_min 2.6
_cell_volume 2526.4(3)
_computing_cell_refinement
;
        CrystalClear-SM Expert 3.1 b27 (Rigaku, 20112)
;
_computing_data_collection
;
        CrystalClear-SM Expert 3.1 b27 (Rigaku, 20112)
;
_computing_data_reduction
;
        CrystalClear-SM Expert 3.1 b27 (Rigaku, 20112)
;
_computing_structure_refinement 'SHELXL-2014/7 (Sheldrick, 2014)'
_diffrn_ambient_temperature 100(2)
_diffrn_detector 'CCD plate'
_diffrn_detector_area_resol_mean 28.5714
_diffrn_detector_type 'Rigaku HG Saturn724+ (2x2 bin mode)'
_diffrn_measured_fraction_theta_full 0.998
_diffrn_measured_fraction_theta_max 0.993
_diffrn_measurement_device 'four-circle \k goniometer'
_diffrn_measurement_device_type 'Rigaku AFC12 (Right)'
_diffrn_measurement_method 'profile data from \w-scans'
_diffrn_measurement_specimen_support 'MiTeGen MicroMesh'
_diffrn_orient_matrix_type d*Trek
_diffrn_orient_matrix_UB_11 -0.095031
_diffrn_orient_matrix_UB_12 -0.002971
_diffrn_orient_matrix_UB_13 0.010802
_diffrn_orient_matrix_UB_21 -0.005079
_diffrn_orient_matrix_UB_22 0.027912
_diffrn_orient_matrix_UB_23 -0.037002
_diffrn_orient_matrix_UB_31 -0.010928
_diffrn_orient_matrix_UB_32 -0.071234
_diffrn_orient_matrix_UB_33 -0.052235
_diffrn_radiation_type MoK\a
_diffrn_radiation_wavelength 0.71073
_diffrn_reflns_av_R_equivalents 0.0614
_diffrn_reflns_av_unetI/netI 0.0341
_diffrn_reflns_Laue_measured_fraction_full 0.998
_diffrn_reflns_Laue_measured_fraction_max 0.993
_diffrn_reflns_limit_h_max 13
_diffrn_reflns_limit_h_min -13
_diffrn_reflns_limit_k_max 27
_diffrn_reflns_limit_k_min -27
_diffrn_reflns_limit_l_max 14
_diffrn_reflns_limit_l_min -12
_diffrn_reflns_number 33543
_diffrn_reflns_point_group_measured_fraction_full 0.998
_diffrn_reflns_point_group_measured_fraction_max 0.993
_diffrn_reflns_theta_full 25.242
_diffrn_reflns_theta_max 27.503
_diffrn_reflns_theta_min 2.626
_diffrn_source 'Rotating Anode'
_exptl_absorpt_coefficient_mu 5.847
_exptl_absorpt_correction_T_max 1
_exptl_absorpt_correction_T_min 0.617
_exptl_absorpt_correction_type multi-scan
_exptl_absorpt_process_details
;
        CrysAlisPro, Agilent Technologies,
        Version 1.171.36.21 (release 14-08-2012 CrysAlis171 .NET)
        (compiled Sep 14 2012,17:21:16)
        Empirical absorption correction using spherical harmonics,
 implemented in SCALE3 ABSPACK scaling algorithm.
;
_exptl_crystal_colour Yellow
_exptl_crystal_density_diffrn 1.668
_exptl_crystal_description Needle
_exptl_crystal_F_000 1256
_exptl_crystal_preparation Luminescent
_exptl_crystal_size_max 0.21
_exptl_crystal_size_mid 0.03
_exptl_crystal_size_min 0.01
_refine_diff_density_max 1.359
_refine_diff_density_min -0.883
_refine_diff_density_rms 0.119
_refine_ls_extinction_method none
_refine_ls_goodness_of_fit_ref 1.012
_refine_ls_hydrogen_treatment constr
_refine_ls_matrix_type full
_refine_ls_number_parameters 315
_refine_ls_number_reflns 5760
_refine_ls_number_restraints 0
_refine_ls_restrained_S_all 1.012
_refine_ls_R_factor_all 0.0295
_refine_ls_R_factor_gt 0.0247
_refine_ls_shift/su_max 0.001
_refine_ls_shift/su_mean 0
_refine_ls_structure_factor_coef Fsqd
_refine_ls_weighting_details 'w=1/[\s^2^(Fo^2^)+(0.0354P)^2^+0.7422P] where P=(Fo^2^+2Fc^2^)/3'
_refine_ls_weighting_scheme calc
_refine_ls_wR_factor_gt 0.0596
_refine_ls_wR_factor_ref 0.0622
_reflns_Friedel_coverage 0
_reflns_number_gt 5158
_reflns_number_total 5760
_reflns_threshold_expression 'I > 2\s(I)'
_cod_data_source_file c5cc07523h2.cif
_cod_data_source_block shelx1
_cod_original_sg_symbol_H-M 'P 21/c'
_cod_database_code 7118068

loop_
_symmetry_equiv_pos_as_xyz
'x, y, z'
'-x, y+1/2, -z+1/2'
'-x, -y, -z'
'x, -y-1/2, z-1/2'

loop_
_atom_site_label
_atom_site_type_symbol
_atom_site_fract_x
_atom_site_fract_y
_atom_site_fract_z
_atom_site_U_iso_or_equiv
_atom_site_adp_type
_atom_site_occupancy
_atom_site_site_symmetry_order
_atom_site_calc_flag
_atom_site_refinement_flags_posn
_atom_site_refinement_flags_adp
_atom_site_refinement_flags_occupancy
_atom_site_disorder_assembly
_atom_site_disorder_group
C1 C 0.3483(3) 0.43093(12) 0.5603(3) 0.0184(6) Uani 1 1 d . . . . .
C2 C 0.3128(3) 0.37045(14) 0.5267(3) 0.0229(6) Uani 1 1 d . . . . .
H2 H 0.3653 0.3375 0.5533 0.028 Uiso 1 1 calc R U . . .
C3 C 0.1331(3) 0.40615(13) 0.4173(3) 0.0209(6) Uani 1 1 d . . . . .
H3 H 0.0576 0.3977 0.371 0.025 Uiso 1 1 calc R U . . .
C4 C 0.1653(3) 0.46804(14) 0.4419(2) 0.0178(6) Uani 1 1 d . . . . .
C5 C 0.4543(3) 0.45307(13) 0.6426(3) 0.0188(6) Uani 1 1 d . . . . .
C6 C 0.4606(3) 0.51816(12) 0.6653(2) 0.0184(6) Uani 1 1 d . . . . .
C7 C 0.5534(3) 0.53971(13) 0.7497(3) 0.0198(6) Uani 1 1 d . . . . .
H7 H 0.559 0.5823 0.7645 0.024 Uiso 1 1 calc R U . . .
C8 C 0.6400(3) 0.49926(13) 0.8146(2) 0.0190(6) Uani 1 1 d . . . . .
C9 C 0.6349(3) 0.43614(12) 0.7852(3) 0.0212(6) Uani 1 1 d . . . . .
H9 H 0.6941 0.409 0.8233 0.025 Uiso 1 1 calc R U . . .
C10 C 0.5439(3) 0.41271(13) 0.7006(3) 0.0208(6) Uani 1 1 d . . . . .
H10 H 0.5425 0.3704 0.6825 0.025 Uiso 1 1 calc R U . . .
C11 C 0.7299(3) 0.52444(13) 0.9183(3) 0.0213(6) Uani 1 1 d . . . . .
C12 C 0.8249(3) 0.47474(15) 0.9686(3) 0.0263(6) Uani 1 1 d . . . . .
H12A H 0.8795 0.4924 1.0324 0.039 Uiso 1 1 calc R U . . .
H12B H 0.876 0.4607 0.9068 0.039 Uiso 1 1 calc R U . . .
H12C H 0.7786 0.4401 0.9979 0.039 Uiso 1 1 calc R U . . .
C13 C 0.6483(3) 0.54512(16) 1.0185(3) 0.0268(7) Uani 1 1 d . . . . .
H13A H 0.6053 0.5096 1.0483 0.04 Uiso 1 1 calc R U . . .
H13B H 0.5862 0.5752 0.9881 0.04 Uiso 1 1 calc R U . . .
H13C H 0.7025 0.5635 1.0818 0.04 Uiso 1 1 calc R U . . .
C14 C 0.8072(3) 0.58046(16) 0.8788(3) 0.0292(7) Uani 1 1 d . . . . .
H14A H 0.8602 0.5962 0.9456 0.044 Uiso 1 1 calc R U . . .
H14B H 0.7496 0.6126 0.8487 0.044 Uiso 1 1 calc R U . . .
H14C H 0.86 0.5677 0.8175 0.044 Uiso 1 1 calc R U . . .
C15 C 0.1025(3) 0.52596(13) 0.3997(2) 0.0181(6) Uani 1 1 d . . . . .
C16 C 0.1616(3) 0.58256(15) 0.4410(2) 0.0178(6) Uani 1 1 d . . . . .
C17 C 0.1128(3) 0.63821(13) 0.3972(2) 0.0200(6) Uani 1 1 d . . . . .
H17 H 0.1526 0.6751 0.423 0.024 Uiso 1 1 calc R U . . .
C18 C 0.0054(3) 0.64141(13) 0.3151(3) 0.0197(6) Uani 1 1 d . . . . .
C19 C -0.0542(3) 0.58511(14) 0.2799(3) 0.0217(6) Uani 1 1 d . . . . .
H19 H -0.1276 0.5859 0.2278 0.026 Uiso 1 1 calc R U . . .
C20 C -0.0059(3) 0.52834(14) 0.3212(3) 0.0217(6) Uani 1 1 d . . . . .
H20 H -0.0465 0.4916 0.296 0.026 Uiso 1 1 calc R U . . .
C21 C -0.0379(3) 0.70400(13) 0.2604(3) 0.0229(6) Uani 1 1 d . . . . .
C22 C 0.0603(3) 0.72280(15) 0.1725(3) 0.0323(7) Uani 1 1 d . . . . .
H22A H 0.1434 0.7266 0.2144 0.048 Uiso 1 1 calc R U . . .
H22B H 0.036 0.762 0.1365 0.048 Uiso 1 1 calc R U . . .
H22C H 0.0629 0.6915 0.1119 0.048 Uiso 1 1 calc R U . . .
C23 C -0.0433(3) 0.75443(14) 0.3566(3) 0.0308(7) Uani 1 1 d . . . . .
H23A H -0.1034 0.7423 0.4122 0.046 Uiso 1 1 calc R U . . .
H23B H -0.0697 0.7933 0.32 0.046 Uiso 1 1 calc R U . . .
H23C H 0.0399 0.7593 0.3977 0.046 Uiso 1 1 calc R U . . .
C24 C -0.1706(3) 0.70015(14) 0.1931(3) 0.0299(7) Uani 1 1 d . . . . .
H24A H -0.1678 0.6719 0.1273 0.045 Uiso 1 1 calc R U . . .
H24B H -0.1957 0.7407 0.1639 0.045 Uiso 1 1 calc R U . . .
H24C H -0.2315 0.6854 0.2458 0.045 Uiso 1 1 calc R U . . .
C25 C 0.3488(3) 0.67737(13) 0.7150(3) 0.0225(6) Uani 1 1 d . . . . .
C26 C 0.4021(3) 0.73596(14) 0.7120(3) 0.0269(7) Uani 1 1 d . . . . .
H26 H 0.4083 0.7653 0.773 0.032 Uiso 1 1 calc R U . . .
C27 C 0.4451(3) 0.74236(13) 0.5986(3) 0.0248(6) Uani 1 1 d . . . . .
C28 C 0.2823(3) 0.64471(15) 0.8087(3) 0.0303(7) Uani 1 1 d . . . . .
H28A H 0.1981 0.6327 0.7771 0.045 Uiso 1 1 calc R U . . .
H28B H 0.2758 0.6721 0.8753 0.045 Uiso 1 1 calc R U . . .
H28C H 0.33 0.6082 0.8341 0.045 Uiso 1 1 calc R U . . .
C29 C 0.5112(3) 0.79600(15) 0.5456(3) 0.0329(7) Uani 1 1 d . . . . .
H29A H 0.5946 0.8012 0.5862 0.049 Uiso 1 1 calc R U . . .
H29B H 0.4621 0.8333 0.5538 0.049 Uiso 1 1 calc R U . . .
H29C H 0.5195 0.788 0.4628 0.049 Uiso 1 1 calc R U . . .
Au1 Au 0.31887(2) 0.56413(2) 0.55916(2) 0.01642(5) Uani 1 1 d . . . . .
N1 N 0.2728(2) 0.47736(11) 0.5140(2) 0.0177(5) Uani 1 1 d . . . . .
N2 N 0.2067(2) 0.35816(11) 0.4580(2) 0.0221(5) Uani 1 1 d . . . . .
N3 N 0.3612(2) 0.65142(11) 0.6078(2) 0.0199(5) Uani 1 1 d . . . . .
N4 N 0.4198(2) 0.69033(11) 0.5338(2) 0.0224(5) Uani 1 1 d . . . . .

loop_
_atom_site_aniso_label
_atom_site_aniso_U_11
_atom_site_aniso_U_22
_atom_site_aniso_U_33
_atom_site_aniso_U_23
_atom_site_aniso_U_13
_atom_site_aniso_U_12
C1 0.0194(14) 0.0188(14) 0.0171(16) 0.0010(10) 0.0024(11) -0.0001(10)
C2 0.0235(16) 0.0202(14) 0.0249(16) -0.0002(12) 0.0006(12) 0.0018(11)
C3 0.0224(15) 0.0212(14) 0.0190(15) -0.0025(11) 0.0002(11) -0.0026(12)
C4 0.0176(15) 0.0201(15) 0.0156(15) -0.0015(10) 0.0003(11) -0.0026(11)
C5 0.0200(15) 0.0174(13) 0.0190(15) 0.0019(11) 0.0016(11) 0.0005(11)
C6 0.0176(14) 0.0189(13) 0.0186(15) 0.0023(11) 0.0009(11) 0.0024(11)
C7 0.0207(15) 0.0189(14) 0.0197(15) -0.0007(11) 0.0017(11) -0.0015(11)
C8 0.0185(15) 0.0207(13) 0.0180(15) 0.0006(11) 0.0033(11) -0.0004(11)
C9 0.0210(16) 0.0225(15) 0.0202(16) 0.0038(10) 0.0022(12) 0.0041(11)
C10 0.0242(16) 0.0167(13) 0.0212(16) -0.0012(11) -0.0008(11) 0.0030(12)
C11 0.0204(15) 0.0235(14) 0.0195(15) 0.0010(11) -0.0007(11) -0.0022(12)
C12 0.0228(16) 0.0314(16) 0.0237(17) 0.0020(12) -0.0044(12) 0.0027(13)
C13 0.0225(16) 0.0342(16) 0.0232(17) -0.0061(13) -0.0004(12) -0.0012(13)
C14 0.0303(18) 0.0311(16) 0.0252(18) 0.0033(13) -0.0046(13) -0.0084(14)
C15 0.0209(15) 0.0190(13) 0.0146(14) -0.0021(10) 0.0036(10) -0.0025(11)
C16 0.0161(14) 0.0219(14) 0.0147(15) -0.0004(10) -0.0032(10) 0.0010(11)
C17 0.0238(15) 0.0187(13) 0.0174(15) -0.0009(11) 0.0001(11) -0.0005(11)
C18 0.0214(15) 0.0206(14) 0.0173(15) -0.0001(11) 0.0028(11) 0.0029(11)
C19 0.0202(15) 0.0257(14) 0.0184(15) -0.0036(12) -0.0037(11) -0.0002(12)
C20 0.0248(16) 0.0227(14) 0.0177(15) -0.0039(11) 0.0019(11) -0.0010(12)
C21 0.0281(16) 0.0219(14) 0.0177(15) 0.0019(11) -0.0037(11) 0.0022(12)
C22 0.040(2) 0.0292(17) 0.0278(18) 0.0067(13) 0.0014(14) -0.0005(14)
C23 0.041(2) 0.0248(15) 0.0253(18) -0.0021(12) -0.0073(14) 0.0066(14)
C24 0.0339(18) 0.0250(15) 0.0291(18) 0.0042(13) -0.0077(13) 0.0042(13)
C25 0.0229(15) 0.0207(14) 0.0233(16) -0.0023(11) -0.0008(11) 0.0015(11)
C26 0.0328(18) 0.0217(14) 0.0251(17) -0.0062(12) -0.0031(13) -0.0020(13)
C27 0.0261(16) 0.0181(14) 0.0290(18) -0.0001(12) -0.0058(12) -0.0015(12)
C28 0.0353(19) 0.0259(16) 0.0299(18) -0.0042(13) 0.0040(14) -0.0015(13)
C29 0.039(2) 0.0252(16) 0.0334(19) 0.0040(13) -0.0034(14) -0.0090(14)
Au1 0.01798(8) 0.01472(7) 0.01615(8) 0.00022(3) -0.00109(5) -0.00053(4)
N1 0.0197(12) 0.0179(11) 0.0152(12) -0.0006(9) 0.0004(9) -0.0007(9)
N2 0.0253(13) 0.0181(12) 0.0231(14) -0.0022(9) 0.0028(10) -0.0019(10)
N3 0.0205(13) 0.0169(11) 0.0216(13) -0.0010(9) -0.0023(10) -0.0008(9)
N4 0.0238(13) 0.0192(12) 0.0237(14) 0.0033(10) -0.0009(10) -0.0018(10)

loop_
_atom_type_symbol
_atom_type_description
_atom_type_scat_dispersion_real
_atom_type_scat_dispersion_imag
_atom_type_scat_source
C C 0.0033 0.0016 'International Tables Vol C Tables 4.2.6.8 and 6.1.1.4'
H H 0 0 'International Tables Vol C Tables 4.2.6.8 and 6.1.1.4'
Au Au -2.0133 8.8022 'International Tables Vol C Tables 4.2.6.8 and 6.1.1.4'
N N 0.0061 0.0033 'International Tables Vol C Tables 4.2.6.8 and 6.1.1.4'

loop_
_geom_angle_atom_site_label_1
_geom_angle_atom_site_label_2
_geom_angle_atom_site_label_3
_geom_angle
_geom_angle_site_symmetry_1
_geom_angle_site_symmetry_3
N1 C1 C2 116.5(3) . .
N1 C1 C5 113.3(2) . .
C2 C1 C5 130.1(3) . .
N2 C2 C1 122.4(3) . .
N2 C2 H2 118.8 . .
C1 C2 H2 118.8 . .
N2 C3 C4 122.6(3) . .
N2 C3 H3 118.7 . .
C4 C3 H3 118.7 . .
N1 C4 C3 116.0(3) . .
N1 C4 C15 113.6(2) . .
C3 C4 C15 130.4(3) . .
C10 C5 C6 120.3(3) . .
C10 C5 C1 122.7(3) . .
C6 C5 C1 117.0(2) . .
C7 C6 C5 118.2(3) . .
C7 C6 Au1 131.8(2) . .
C5 C6 Au1 110.0(2) . .
C6 C7 C8 122.4(3) . .
C6 C7 H7 118.8 . .
C8 C7 H7 118.8 . .
C9 C8 C7 117.5(3) . .
C9 C8 C11 122.1(3) . .
C7 C8 C11 120.3(2) . .
C10 C9 C8 121.8(3) . .
C10 C9 H9 119.1 . .
C8 C9 H9 119.1 . .
C9 C10 C5 119.7(3) . .
C9 C10 H10 120.2 . .
C5 C10 H10 120.2 . .
C14 C11 C12 108.0(3) . .
C14 C11 C13 109.0(3) . .
C12 C11 C13 108.2(2) . .
C14 C11 C8 111.1(2) . .
C12 C11 C8 112.1(2) . .
C13 C11 C8 108.5(2) . .
C11 C12 H12A 109.5 . .
C11 C12 H12B 109.5 . .
H12A C12 H12B 109.5 . .
C11 C12 H12C 109.5 . .
H12A C12 H12C 109.5 . .
H12B C12 H12C 109.5 . .
C11 C13 H13A 109.5 . .
C11 C13 H13B 109.5 . .
H13A C13 H13B 109.5 . .
C11 C13 H13C 109.5 . .
H13A C13 H13C 109.5 . .
H13B C13 H13C 109.5 . .
C11 C14 H14A 109.5 . .
C11 C14 H14B 109.5 . .
H14A C14 H14B 109.5 . .
C11 C14 H14C 109.5 . .
H14A C14 H14C 109.5 . .
H14B C14 H14C 109.5 . .
C20 C15 C16 119.4(3) . .
C20 C15 C4 124.2(3) . .
C16 C15 C4 116.4(3) . .
C17 C16 C15 118.9(3) . .
C17 C16 Au1 130.6(2) . .
C15 C16 Au1 110.5(2) . .
C16 C17 C18 122.4(3) . .
C16 C17 H17 118.8 . .
C18 C17 H17 118.8 . .
C17 C18 C19 117.5(3) . .
C17 C18 C21 120.4(3) . .
C19 C18 C21 122.0(3) . .
C20 C19 C18 121.3(3) . .
C20 C19 H19 119.4 . .
C18 C19 H19 119.4 . .
C15 C20 C19 120.4(3) . .
C15 C20 H20 119.8 . .
C19 C20 H20 119.8 . .
C18 C21 C24 112.3(2) . .
C18 C21 C23 111.1(2) . .
C24 C21 C23 107.7(3) . .
C18 C21 C22 107.3(2) . .
C24 C21 C22 108.9(3) . .
C23 C21 C22 109.5(3) . .
C21 C22 H22A 109.5 . .
C21 C22 H22B 109.5 . .
H22A C22 H22B 109.5 . .
C21 C22 H22C 109.5 . .
H22A C22 H22C 109.5 . .
H22B C22 H22C 109.5 . .
C21 C23 H23A 109.5 . .
C21 C23 H23B 109.5 . .
H23A C23 H23B 109.5 . .
C21 C23 H23C 109.5 . .
H23A C23 H23C 109.5 . .
H23B C23 H23C 109.5 . .
C21 C24 H24A 109.5 . .
C21 C24 H24B 109.5 . .
H24A C24 H24B 109.5 . .
C21 C24 H24C 109.5 . .
H24A C24 H24C 109.5 . .
H24B C24 H24C 109.5 . .
N3 C25 C26 106.7(3) . .
N3 C25 C28 121.8(3) . .
C26 C25 C28 131.4(3) . .
C25 C26 C27 105.9(3) . .
C25 C26 H26 127.1 . .
C27 C26 H26 127.1 . .
N4 C27 C26 110.5(3) . .
N4 C27 C29 119.9(3) . .
C26 C27 C29 129.5(3) . .
C25 C28 H28A 109.5 . .
C25 C28 H28B 109.5 . .
H28A C28 H28B 109.5 . .
C25 C28 H28C 109.5 . .
H28A C28 H28C 109.5 . .
H28B C28 H28C 109.5 . .
C27 C29 H29A 109.5 . .
C27 C29 H29B 109.5 . .
H29A C29 H29B 109.5 . .
C27 C29 H29C 109.5 . .
H29A C29 H29C 109.5 . .
H29B C29 H29C 109.5 . .
N1 Au1 N3 178.33(9) . .
N1 Au1 C16 81.32(11) . .
N3 Au1 C16 98.38(11) . .
N1 Au1 C6 81.39(10) . .
N3 Au1 C6 98.88(10) . .
C16 Au1 C6 162.69(12) . .
C1 N1 C4 123.9(3) . .
C1 N1 Au1 118.10(19) . .
C4 N1 Au1 117.93(19) . .
C2 N2 C3 118.5(3) . .
C25 N3 N4 112.2(2) . .
C25 N3 Au1 126.9(2) . .
N4 N3 Au1 120.60(18) . .
C27 N4 N3 104.7(2) . .

loop_
_geom_bond_atom_site_label_1
_geom_bond_atom_site_label_2
_geom_bond_distance
_geom_bond_site_symmetry_2
C1 N1 1.350(4) .
C1 C2 1.393(4) .
C1 C5 1.468(4) .
C2 N2 1.330(4) .
C2 H2 0.93 .
C3 N2 1.345(4) .
C3 C4 1.392(4) .
C3 H3 0.93 .
C4 N1 1.351(3) .
C4 C15 1.467(4) .
C5 C10 1.400(4) .
C5 C6 1.420(4) .
C6 C7 1.385(4) .
C6 Au1 2.080(3) .
C7 C8 1.416(4) .
C7 H7 0.93 .
C8 C9 1.394(4) .
C8 C11 1.539(4) .
C9 C10 1.387(4) .
C9 H9 0.93 .
C10 H10 0.93 .
C11 C14 1.535(4) .
C11 C12 1.535(4) .
C11 C13 1.537(4) .
C12 H12A 0.96 .
C12 H12B 0.96 .
C12 H12C 0.96 .
C13 H13A 0.96 .
C13 H13B 0.96 .
C13 H13C 0.96 .
C14 H14A 0.96 .
C14 H14B 0.96 .
C14 H14C 0.96 .
C15 C20 1.384(4) .
C15 C16 1.424(4) .
C16 C17 1.375(4) .
C16 Au1 2.073(3) .
C17 C18 1.400(4) .
C17 H17 0.93 .
C18 C19 1.402(4) .
C18 C21 1.531(4) .
C19 C20 1.385(4) .
C19 H19 0.93 .
C20 H20 0.93 .
C21 C24 1.533(4) .
C21 C23 1.535(4) .
C21 C22 1.539(4) .
C22 H22A 0.96 .
C22 H22B 0.96 .
C22 H22C 0.96 .
C23 H23A 0.96 .
C23 H23B 0.96 .
C23 H23C 0.96 .
C24 H24A 0.96 .
C24 H24B 0.96 .
C24 H24C 0.96 .
C25 N3 1.346(4) .
C25 C26 1.377(4) .
C25 C28 1.487(4) .
C26 C27 1.396(5) .
C26 H26 0.93 .
C27 N4 1.349(4) .
C27 C29 1.492(4) .
C28 H28A 0.96 .
C28 H28B 0.96 .
C28 H28C 0.96 .
C29 H29A 0.96 .
C29 H29B 0.96 .
C29 H29C 0.96 .
Au1 N1 1.979(2) .
Au1 N3 1.991(2) .
N3 N4 1.362(3) .
